data_1527112
loop_
_publ_author_name
'Bald, L.'
'Gruehn, R.'

_publ_section_title
;
 Die Kristallstruktur von einem Sulfat-reichen Oxidsulfat des Zinks
;
_journal_name_full Naturwissenschaften
_journal_page_first 39
_journal_page_last 39
_journal_volume 68
_journal_year 1981
_chemical_formula_sum 'O9 S2 Zn3'
_chemical_name_systematic 'Zn3 O (S O4)2'
_space_group_IT_number 11
_symmetry_space_group_name_Hall '-P 2yb'
_symmetry_space_group_name_H-M 'P 1 21/m 1'
_cell_angle_alpha 90
_cell_angle_beta 124.39
_cell_angle_gamma 90
_cell_formula_units_Z 2
_cell_length_a 7.937
_cell_length_b 6.69
_cell_length_c 7.851
_cell_volume 344.012
_citation_journal_id_ASTM NATWAY
_cod_data_source_file Bald_NATWAY_1981_1354.cif
_cod_data_source_block O9S2Zn3
_cod_original_cell_volume 344.0116
_cod_database_code 1527112

loop_
_symmetry_equiv_pos_as_xyz
x,y,z
-x,y+1/2,-z
-x,-y,-z
x,-y-1/2,z

loop_
_atom_site_label
_atom_site_type_symbol
_atom_site_fract_x
_atom_site_fract_y
_atom_site_fract_z
_atom_site_occupancy
_atom_site_U_iso_or_equiv
S1 S+6 0.5586 0.25 0.8437 1 0.0
S2 S+6 0.8501 0.25 0.546 1 0.0
O6 O-2 0.027 0.75 0.5337 1 0.0
O1 O-2 0.1295 0.25 0.1227 1 0.0
O4 O-2 0.5508 0.75 0.379 1 0.0
Zn1 Zn+2 0 0.5 0 1 0.0
Zn3 Zn+2 0.1648 0.25 0.3911 1 0.0
Zn2 Zn+2 0.3782 0.25 0.1245 1 0.0
O5 O-2 0.5936 0.75 0.1062 1 0.0
O2 O-2 0.3113 0.927 0.0697 1 0.0
O3 O-2 0.1131 0.9297 0.3248 1 0.0
O7 O-2 0.6343 0.25 0.3743 1 0.0
